data_2223300
loop_
_publ_author_name
'Panchatcharam, R.'
'Dhayalan, V.'
'Mohanakrishnan, A. K.'
'Chakkaravarthi, G.'
'Manivannan, V.'

_publ_section_title 1,3-Dimethyl-5-(2-methylbenzylidene)pyrimidine-2,4,6(1<i>H</i>,3<i>H</i>,5<i>H</i>)-trione
_journal_coeditor_code BT5051
_journal_issue 10
_journal_name_full 'Acta Crystallographica Section E'
_journal_page_first o2394
_journal_paper_doi 10.1107/S1600536809035521
_journal_volume 65
_journal_year 2009
_chemical_formula_iupac 'C14 H14 N2 O3'
_chemical_formula_moiety 'C14 H14 N2 O3'
_chemical_formula_sum 'C14 H14 N2 O3'
_chemical_formula_weight 258.27
_chemical_name_systematic
;
1,3-Dimethyl-5-(2-methylbenzylidene)pyrimidine-
2,4,6(1<i>H</i>,3<i>H</i>,5<i>H</i>)trione
;
_space_group_IT_number 14
_symmetry_cell_setting monoclinic
_symmetry_space_group_name_Hall '-P 2yn'
_symmetry_space_group_name_H-M 'P 1 21/n 1'
_atom_sites_solution_hydrogens geom
_atom_sites_solution_primary direct
_atom_sites_solution_secondary difmap
_audit_creation_method SHELXL-97
_cell_angle_alpha 90.00
_cell_angle_beta 94.267(5)
_cell_angle_gamma 90.00
_cell_formula_units_Z 4
_cell_length_a 8.182(5)
_cell_length_b 8.334(4)
_cell_length_c 18.202(5)
_cell_measurement_reflns_used 6022
_cell_measurement_temperature 295(2)
_cell_measurement_theta_max 29.8
_cell_measurement_theta_min 2.24
_cell_volume 1237.7(10)
_computing_cell_refinement 'SAINT (Bruker, 2004)'
_computing_data_collection 'APEX2 (Bruker, 2004)'
_computing_data_reduction 'SAINT (Bruker, 2004)'
_computing_molecular_graphics 'PLATON (Spek, 2009)'
_computing_publication_material 'SHELXL97 (Sheldrick, 2008)'
_computing_structure_refinement 'SHELXL97 (Sheldrick, 2008)'
_computing_structure_solution 'SHELXS97 (Sheldrick, 2008)'
_diffrn_ambient_temperature 295(2)
_diffrn_measured_fraction_theta_full 0.999
_diffrn_measured_fraction_theta_max 0.999
_diffrn_measurement_device_type 'Bruker Kappa APEXII'
_diffrn_measurement_method '\w and \f'
_diffrn_radiation_monochromator graphite
_diffrn_radiation_source 'fine-focus sealed tube'
_diffrn_radiation_type MoK\a
_diffrn_radiation_wavelength 0.71073
_diffrn_reflns_av_R_equivalents 0.0237
_diffrn_reflns_av_sigmaI/netI 0.0244
_diffrn_reflns_limit_h_max 11
_diffrn_reflns_limit_h_min -11
_diffrn_reflns_limit_k_max 11
_diffrn_reflns_limit_k_min -8
_diffrn_reflns_limit_l_max 26
_diffrn_reflns_limit_l_min -26
_diffrn_reflns_number 16198
_diffrn_reflns_theta_full 30.71
_diffrn_reflns_theta_max 30.71
_diffrn_reflns_theta_min 2.24
_diffrn_standards_interval_time 0
_diffrn_standards_number 0
_exptl_absorpt_coefficient_mu 0.099
_exptl_absorpt_correction_T_max 0.9824
_exptl_absorpt_correction_T_min 0.9709
_exptl_absorpt_correction_type multi-scan
_exptl_absorpt_process_details '(SADABS; Sheldrick, 1996)'
_exptl_crystal_colour colourless
_exptl_crystal_density_diffrn 1.386
_exptl_crystal_density_method 'not measured'
_exptl_crystal_description block
_exptl_crystal_F_000 544
_exptl_crystal_size_max 0.30
_exptl_crystal_size_mid 0.28
_exptl_crystal_size_min 0.18
_refine_diff_density_max 0.517
_refine_diff_density_min -0.338
_refine_ls_extinction_method none
_refine_ls_goodness_of_fit_ref 1.043
_refine_ls_hydrogen_treatment constr
_refine_ls_matrix_type full
_refine_ls_number_parameters 175
_refine_ls_number_reflns 3837
_refine_ls_number_restraints 0
_refine_ls_restrained_S_all 1.043
_refine_ls_R_factor_all 0.1031
_refine_ls_R_factor_gt 0.0716
_refine_ls_shift/su_max 0.000
_refine_ls_shift/su_mean 0.000
_refine_ls_structure_factor_coef Fsqd
_refine_ls_weighting_details 'calc w=1/[\s^2^(Fo^2^)+(0.1214P)^2^+0.5641P] where P=(Fo^2^+2Fc^2^)/3'
_refine_ls_weighting_scheme calc
_refine_ls_wR_factor_gt 0.2077
_refine_ls_wR_factor_ref 0.2375
_reflns_number_gt 2517
_reflns_number_total 3837
_reflns_threshold_expression I>2\s(I)
_cod_data_source_file bt5051.cif
_cod_data_source_block I
_cod_original_sg_symbol_H-M 'P 21/n'
_cod_database_code 2223300
_cod_database_fobs_code 2223300

loop_
_symmetry_equiv_pos_as_xyz
'x, y, z'
'-x+1/2, y+1/2, -z+1/2'
'-x, -y, -z'
'x-1/2, -y-1/2, z-1/2'

loop_
_atom_site_type_symbol
_atom_site_label
_atom_site_fract_x
_atom_site_fract_y
_atom_site_fract_z
_atom_site_U_iso_or_equiv
_atom_site_adp_type
_atom_site_calc_flag
_atom_site_refinement_flags
_atom_site_occupancy
_atom_site_disorder_assembly
_atom_site_disorder_group
C C1 0.0138(2) 0.2553(2) 0.49118(10) 0.0391(4) Uani d . 1 . .
C C2 -0.1183(3) 0.2104(3) 0.44177(12) 0.0547(6) Uani d . 1 . .
H H2 -0.1974 0.1406 0.4573 0.066 Uiso calc R 1 . .
C C3 -0.1326(3) 0.2681(4) 0.37060(12) 0.0589(6) Uani d . 1 . .
H H3 -0.2205 0.2370 0.3384 0.071 Uiso calc R 1 . .
C C4 -0.0168(3) 0.3713(3) 0.34746(12) 0.0548(6) Uani d . 1 . .
H H4 -0.0285 0.4147 0.3003 0.066 Uiso calc R 1 . .
C C5 0.1166(3) 0.4106(3) 0.39422(12) 0.0519(5) Uani d . 1 . .
H H5 0.1961 0.4785 0.3775 0.062 Uiso calc R 1 . .
C C6 0.1363(2) 0.3521(3) 0.46527(11) 0.0424(5) Uani d . 1 . .
C C7 0.2861(3) 0.4007(4) 0.51198(15) 0.0714(8) Uani d . 1 . .
H H7A 0.3586 0.3105 0.5188 0.107 Uiso calc R 1 . .
H H7B 0.2552 0.4370 0.5590 0.107 Uiso calc R 1 . .
H H7C 0.3408 0.4859 0.4881 0.107 Uiso calc R 1 . .
C C8 0.0343(3) 0.2024(3) 0.56714(11) 0.0447(5) Uani d . 1 . .
H H8 0.1412 0.2161 0.5873 0.054 Uiso calc R 1 . .
C C9 -0.0641(2) 0.1379(2) 0.61602(10) 0.0390(4) Uani d . 1 . .
C C10 0.0217(3) 0.0920(3) 0.68754(10) 0.0429(5) Uani d . 1 . .
C C11 -0.2160(2) -0.0676(2) 0.71455(10) 0.0396(4) Uani d . 1 . .
C C12 -0.2395(3) 0.1068(3) 0.60570(11) 0.0449(5) Uani d . 1 . .
C C13 0.0281(3) -0.0647(3) 0.79980(12) 0.0584(6) Uani d . 1 . .
H H13A 0.1247 -0.1223 0.7885 0.088 Uiso calc R 1 . .
H H13B -0.0416 -0.1340 0.8257 0.088 Uiso calc R 1 . .
H H13C 0.0589 0.0263 0.8300 0.088 Uiso calc R 1 . .
C C14 -0.4706(3) -0.0581(4) 0.63701(16) 0.0715(8) Uani d . 1 . .
H H14A -0.4822 -0.1675 0.6524 0.107 Uiso calc R 1 . .
H H14B -0.5004 -0.0496 0.5851 0.107 Uiso calc R 1 . .
H H14C -0.5409 0.0093 0.6636 0.107 Uiso calc R 1 . .
N N1 -0.3007(2) -0.0073(2) 0.65217(9) 0.0433(4) Uani d . 1 . .
N N2 -0.0600(2) -0.0100(2) 0.73120(8) 0.0397(4) Uani d . 1 . .
O O1 0.1595(2) 0.1369(3) 0.70726(9) 0.0682(6) Uani d . 1 . .
O O2 -0.3317(2) 0.1744(3) 0.56044(11) 0.0748(6) Uani d . 1 . .
O O3 -0.2774(2) -0.1642(2) 0.75393(10) 0.0587(5) Uani d . 1 . .

loop_
_atom_site_aniso_label
_atom_site_aniso_U_11
_atom_site_aniso_U_22
_atom_site_aniso_U_33
_atom_site_aniso_U_12
_atom_site_aniso_U_13
_atom_site_aniso_U_23
C1 0.0383(9) 0.0465(10) 0.0326(8) 0.0012(8) 0.0033(7) 0.0046(7)
C2 0.0453(11) 0.0775(16) 0.0407(10) -0.0112(11) -0.0004(9) 0.0047(11)
C3 0.0505(12) 0.0883(18) 0.0367(10) 0.0003(12) -0.0041(9) 0.0010(11)
C4 0.0654(14) 0.0672(15) 0.0323(9) 0.0100(11) 0.0064(9) 0.0082(9)
C5 0.0614(13) 0.0556(13) 0.0403(10) -0.0084(10) 0.0144(9) 0.0035(9)
C6 0.0407(10) 0.0498(11) 0.0371(9) -0.0012(8) 0.0061(7) -0.0031(8)
C7 0.0539(14) 0.104(2) 0.0549(14) -0.0309(15) -0.0017(11) 0.0038(14)
C8 0.0417(10) 0.0534(12) 0.0382(9) -0.0060(9) -0.0016(8) 0.0071(9)
C9 0.0413(10) 0.0433(10) 0.0320(8) -0.0013(8) -0.0009(7) 0.0049(7)
C10 0.0415(10) 0.0535(11) 0.0330(9) -0.0047(9) -0.0017(7) 0.0061(8)
C11 0.0460(10) 0.0390(10) 0.0350(9) -0.0009(8) 0.0100(7) -0.0014(7)
C12 0.0391(10) 0.0608(13) 0.0345(9) 0.0025(9) 0.0008(7) 0.0053(9)
C13 0.0598(14) 0.0761(16) 0.0384(10) 0.0067(12) -0.0022(9) 0.0186(11)
C14 0.0449(13) 0.108(2) 0.0611(15) -0.0255(14) 0.0006(11) -0.0008(15)
N1 0.0378(8) 0.0532(10) 0.0387(8) -0.0071(7) 0.0025(6) -0.0027(7)
N2 0.0408(8) 0.0466(9) 0.0315(7) 0.0021(7) 0.0020(6) 0.0070(6)
O1 0.0512(9) 0.1035(15) 0.0473(9) -0.0257(9) -0.0139(7) 0.0199(9)
O2 0.0443(9) 0.1221(17) 0.0570(10) 0.0125(10) -0.0022(8) 0.0328(11)
O3 0.0673(11) 0.0574(10) 0.0536(9) -0.0123(8) 0.0186(8) 0.0089(7)

loop_
_atom_type_symbol
_atom_type_description
_atom_type_scat_dispersion_real
_atom_type_scat_dispersion_imag
_atom_type_scat_source
C C 0.0033 0.0016 'International Tables Vol C Tables 4.2.6.8 and 6.1.1.4'
H H 0.0000 0.0000 'International Tables Vol C Tables 4.2.6.8 and 6.1.1.4'
N N 0.0061 0.0033 'International Tables Vol C Tables 4.2.6.8 and 6.1.1.4'
O O 0.0106 0.0060 'International Tables Vol C Tables 4.2.6.8 and 6.1.1.4'

loop_
_geom_angle_atom_site_label_1
_geom_angle_atom_site_label_2
_geom_angle_atom_site_label_3
_geom_angle_site_symmetry_1
_geom_angle_site_symmetry_3
_geom_angle
_geom_angle_publ_flag
C6 C1 C2 . . 118.38(18) ?
C6 C1 C8 . . 117.61(18) ?
C2 C1 C8 . . 123.97(19) ?
C3 C2 C1 . . 121.1(2) ?
C3 C2 H2 . . 119.5 ?
C1 C2 H2 . . 119.5 ?
C4 C3 C2 . . 119.7(2) ?
C4 C3 H3 . . 120.1 ?
C2 C3 H3 . . 120.1 ?
C3 C4 C5 . . 119.7(2) ?
C3 C4 H4 . . 120.1 ?
C5 C4 H4 . . 120.1 ?
C4 C5 C6 . . 121.9(2) ?
C4 C5 H5 . . 119.0 ?
C6 C5 H5 . . 119.0 ?
C5 C6 C1 . . 118.95(19) ?
C5 C6 C7 . . 118.1(2) ?
C1 C6 C7 . . 122.9(2) ?
C6 C7 H7A . . 109.5 ?
C6 C7 H7B . . 109.5 ?
H7A C7 H7B . . 109.5 ?
C6 C7 H7C . . 109.5 ?
H7A C7 H7C . . 109.5 ?
H7B C7 H7C . . 109.5 ?
C9 C8 C1 . . 135.66(19) ?
C9 C8 H8 . . 112.2 ?
C1 C8 H8 . . 112.2 ?
C8 C9 C12 . . 127.86(18) ?
C8 C9 C10 . . 114.43(18) ?
C12 C9 C10 . . 117.69(17) ?
O1 C10 N2 . . 120.04(18) ?
O1 C10 C9 . . 123.19(19) ?
N2 C10 C9 . . 116.74(18) ?
O3 C11 N2 . . 121.34(19) ?
O3 C11 N1 . . 121.6(2) ?
N2 C11 N1 . . 117.08(17) ?
O2 C12 N1 . . 119.8(2) ?
O2 C12 C9 . . 124.2(2) ?
N1 C12 C9 . . 116.06(17) ?
N2 C13 H13A . . 109.5 ?
N2 C13 H13B . . 109.5 ?
H13A C13 H13B . . 109.5 ?
N2 C13 H13C . . 109.5 ?
H13A C13 H13C . . 109.5 ?
H13B C13 H13C . . 109.5 ?
N1 C14 H14A . . 109.5 ?
N1 C14 H14B . . 109.5 ?
H14A C14 H14B . . 109.5 ?
N1 C14 H14C . . 109.5 ?
H14A C14 H14C . . 109.5 ?
H14B C14 H14C . . 109.5 ?
C11 N1 C12 . . 124.58(17) ?
C11 N1 C14 . . 117.58(19) ?
C12 N1 C14 . . 117.7(2) ?
C10 N2 C11 . . 124.92(16) ?
C10 N2 C13 . . 117.15(18) ?
C11 N2 C13 . . 117.91(18) ?

loop_
_geom_bond_atom_site_label_1
_geom_bond_atom_site_label_2
_geom_bond_site_symmetry_2
_geom_bond_distance
_geom_bond_publ_flag
C1 C6 . 1.396(3) ?
C1 C2 . 1.404(3) ?
C1 C8 . 1.449(3) ?
C2 C3 . 1.379(3) ?
C2 H2 . 0.9300 ?
C3 C4 . 1.369(4) ?
C3 H3 . 0.9300 ?
C4 C5 . 1.373(4) ?
C4 H4 . 0.9300 ?
C5 C6 . 1.380(3) ?
C5 H5 . 0.9300 ?
C6 C7 . 1.495(3) ?
C7 H7A . 0.9600 ?
C7 H7B . 0.9600 ?
C7 H7C . 0.9600 ?
C8 C9 . 1.355(3) ?
C8 H8 . 0.9300 ?
C9 C12 . 1.457(3) ?
C9 C10 . 1.482(3) ?
C10 O1 . 1.217(3) ?
C10 N2 . 1.371(3) ?
C11 O3 . 1.212(2) ?
C11 N2 . 1.376(3) ?
C11 N1 . 1.380(3) ?
C12 O2 . 1.214(3) ?
C12 N1 . 1.391(3) ?
C13 N2 . 1.467(3) ?
C13 H13A . 0.9600 ?
C13 H13B . 0.9600 ?
C13 H13C . 0.9600 ?
C14 N1 . 1.460(3) ?
C14 H14A . 0.9600 ?
C14 H14B . 0.9600 ?
C14 H14C . 0.9600 ?

loop_
_geom_hbond_atom_site_label_D
_geom_hbond_atom_site_label_H
_geom_hbond_atom_site_label_A
_geom_hbond_site_symmetry_A
_geom_hbond_distance_DH
_geom_hbond_distance_HA
_geom_hbond_distance_DA
_geom_hbond_angle_DHA
_geom_hbond_publ_flag
C2 H2 O2 . 0.93 2.26 2.893(3) 125 y
C8 H8 O1 . 0.93 2.28 2.732(3) 110 y
C13 H13B O3 . 0.96 2.26 2.706(4) 107 y

loop_
_geom_torsion_atom_site_label_1
_geom_torsion_atom_site_label_2
_geom_torsion_atom_site_label_3
_geom_torsion_atom_site_label_4
_geom_torsion_site_symmetry_1
_geom_torsion_site_symmetry_2
_geom_torsion_site_symmetry_3
_geom_torsion_site_symmetry_4
_geom_torsion
_geom_torsion_publ_flag
C6 C1 C2 C3 . . . . -4.0(4) ?
C8 C1 C2 C3 . . . . 178.4(2) ?
C1 C2 C3 C4 . . . . -0.2(4) ?
C2 C3 C4 C5 . . . . 3.1(4) ?
C3 C4 C5 C6 . . . . -1.7(4) ?
C4 C5 C6 C1 . . . . -2.5(4) ?
C4 C5 C6 C7 . . . . 179.6(3) ?
C2 C1 C6 C5 . . . . 5.2(3) ?
C8 C1 C6 C5 . . . . -177.0(2) ?
C2 C1 C6 C7 . . . . -177.0(3) ?
C8 C1 C6 C7 . . . . 0.7(3) ?
C6 C1 C8 C9 . . . . 164.5(3) ?
C2 C1 C8 C9 . . . . -17.9(4) ?
C1 C8 C9 C12 . . . . -3.4(4) ?
C1 C8 C9 C10 . . . . 175.4(2) ?
C8 C9 C10 O1 . . . . 14.5(3) ?
C12 C9 C10 O1 . . . . -166.7(2) ?
C8 C9 C10 N2 . . . . -163.5(2) ?
C12 C9 C10 N2 . . . . 15.4(3) ?
C8 C9 C12 O2 . . . . -22.1(4) ?
C10 C9 C12 O2 . . . . 159.2(2) ?
C8 C9 C12 N1 . . . . 158.5(2) ?
C10 C9 C12 N1 . . . . -20.2(3) ?
O3 C11 N1 C12 . . . . 178.2(2) ?
N2 C11 N1 C12 . . . . -0.2(3) ?
O3 C11 N1 C14 . . . . 2.9(3) ?
N2 C11 N1 C14 . . . . -175.4(2) ?
O2 C12 N1 C11 . . . . -166.3(2) ?
C9 C12 N1 C11 . . . . 13.1(3) ?
O2 C12 N1 C14 . . . . 8.9(4) ?
C9 C12 N1 C14 . . . . -171.7(2) ?
O1 C10 N2 C11 . . . . 179.7(2) ?
C9 C10 N2 C11 . . . . -2.3(3) ?
O1 C10 N2 C13 . . . . -2.0(3) ?
C9 C10 N2 C13 . . . . 176.01(19) ?
O3 C11 N2 C10 . . . . 176.1(2) ?
N1 C11 N2 C10 . . . . -5.6(3) ?
O3 C11 N2 C13 . . . . -2.2(3) ?
N1 C11 N2 C13 . . . . 176.12(18) ?

loop_
_cod_related_entry_id
_cod_related_entry_database
_cod_related_entry_code
1 ChemSpider 1710779
